data_7231780
loop_
_publ_author_name
'Exner, Jessica'
'Eusterwiemann, Steffen'
'Janka, Oliver'
'Doerenkamp, Carsten'
'Massolle, Anja'
'Niehaus, Oliver'
'Daniliuc, Constantin G.'
'P\"ottgen, Rainer'
'Neugebauer, Johannes'
'Studer, Armido'
'Eckert, Hellmut'

_publ_section_title
;
 Antiferromagnetic ordering based on intermolecular London dispersion
 interactions in amphiphilic TEMPO ammonium salts.
;
_journal_issue 46
_journal_name_full 'Physical chemistry chemical physics : PCCP'
_journal_page_first 28979
_journal_page_last 28983
_journal_paper_doi 10.1039/c8cp05837g
_journal_volume 20
_journal_year 2018
_chemical_formula_sum 'C50.5 H104 F1.5 I1.5 N4 O3.49 S0.5'
_chemical_formula_weight 1058.28
_space_group_crystal_system monoclinic
_space_group_IT_number 14
_space_group_name_Hall '-P 2ybc'
_space_group_name_H-M_alt 'P 1 21/c 1'
_symmetry_space_group_name_Hall '-P 2ybc'
_symmetry_space_group_name_H-M 'P 1 21/c 1'
_atom_sites_solution_hydrogens geom
_audit_update_record
;
2018-02-27 deposited with the CCDC.
2018-11-09 downloaded from the CCDC.
;
_cell_angle_alpha 90
_cell_angle_beta 95.627(5)
_cell_angle_gamma 90
_cell_formula_units_Z 4
_cell_length_a 25.112(2)
_cell_length_b 18.588(2)
_cell_length_c 12.3475(13)
_cell_measurement_reflns_used 7417
_cell_measurement_temperature 100.(2)
_cell_measurement_theta_max 65.4434
_cell_measurement_theta_min 2.9628
_cell_volume 5735.8(10)
_computing_cell_refinement 'SAINT V8.34A (Bruker AXS Inc., 2013)'
_computing_data_collection 'APEX2 v.2014.1--1 (Bruker AXS Inc., 2014)'
_computing_data_reduction 'SAINT V8.34A (Bruker AXS Inc., 2013)'
_computing_molecular_graphics 'APEX2 v.2014.1--1 (Bruker AXS Inc., 2014)'
_computing_publication_material 'APEX2 v.2014.1--1 (Bruker AXS Inc., 2014)'
_computing_structure_refinement 'SHELXL-2014/7 (Sheldrick, 2014)'
_computing_structure_solution 'SHELXL--2014 (Sheldrick, 2014)'
_diffrn_ambient_temperature 100.(2)
_diffrn_detector_area_resol_mean 8.3333
_diffrn_measured_fraction_theta_full 0.955
_diffrn_measured_fraction_theta_max 0.955
_diffrn_measurement_device_type 'KappaCCD APEXII'
_diffrn_measurement_method 'phi / omega scans'
_diffrn_radiation_monochromator graphite
_diffrn_radiation_type CuK\a
_diffrn_radiation_wavelength 1.54178
_diffrn_reflns_av_R_equivalents 0.1524
_diffrn_reflns_av_unetI/netI 0.1272
_diffrn_reflns_limit_h_max 29
_diffrn_reflns_limit_h_min -29
_diffrn_reflns_limit_k_max 22
_diffrn_reflns_limit_k_min -21
_diffrn_reflns_limit_l_max 14
_diffrn_reflns_limit_l_min -12
_diffrn_reflns_number 53824
_diffrn_reflns_theta_full 67.15
_diffrn_reflns_theta_max 67.15
_diffrn_reflns_theta_min 2.96
_diffrn_source 'fine-focus sealed tube'
_diffrn_source_type 'fine-focus sealed tube'
_exptl_absorpt_coefficient_mu 7.028
_exptl_absorpt_correction_T_max 0.93
_exptl_absorpt_correction_T_min 0.56
_exptl_absorpt_correction_type multi-scan
_exptl_absorpt_process_details
;
Bruker AXS (2014). SADABS, Version 2014/2, Bruker AXS Inc., Madison, Wisconsin,
USA.
;
_exptl_crystal_colour colourless
_exptl_crystal_density_diffrn 1.226
_exptl_crystal_density_method 'not measured'
_exptl_crystal_description plate
_exptl_crystal_F_000 2256
_exptl_crystal_size_max 0.200
_exptl_crystal_size_mid 0.200
_exptl_crystal_size_min 0.010
_refine_diff_density_max 1.007
_refine_diff_density_min -1.198
_refine_ls_extinction_coef 0.00139(9)
_refine_ls_extinction_method 'SHELXL-2014/7 (Sheldrick 2014'
_refine_ls_goodness_of_fit_ref 1.044
_refine_ls_hydrogen_treatment constr
_refine_ls_matrix_type full
_refine_ls_number_parameters 611
_refine_ls_number_reflns 9794
_refine_ls_number_restraints 69
_refine_ls_restrained_S_all 1.043
_refine_ls_R_factor_all 0.1250
_refine_ls_R_factor_gt 0.0736
_refine_ls_shift/su_max 0.000
_refine_ls_shift/su_mean 0.000
_refine_ls_structure_factor_coef Fsqd
_refine_ls_weighting_details 'w=1/[\s^2^(Fo^2^)+(0.0927P)^2^] where P=(Fo^2^+2Fc^2^)/3'
_refine_ls_weighting_scheme calc
_refine_ls_wR_factor_gt 0.1742
_refine_ls_wR_factor_ref 0.2049
_reflns_number_gt 5956
_reflns_number_total 9794
_reflns_threshold_expression 'I > 2\s(I)'
_cod_data_source_file c8cp05837g2.cif
_cod_data_source_block stu8482
_cod_depositor_comments 'Adding full bibliography for 7231780--7231783.cif.'
_cod_original_formula_sum 'C50.50 H104 F1.50 I1.50 N4 O3.49 S0.50'
_cod_database_code 7231780

loop_
_space_group_symop_operation_xyz
'x, y, z'
'-x, y+1/2, -z+1/2'
'-x, -y, -z'
'x, -y-1/2, z-1/2'

loop_
_atom_site_type_symbol
_atom_site_label
_atom_site_fract_x
_atom_site_fract_y
_atom_site_fract_z
_atom_site_U_iso_or_equiv
_atom_site_adp_type
_atom_site_calc_flag
_atom_site_refinement_flags_adp
_atom_site_refinement_flags_occupancy
_atom_site_refinement_flags_posn
_atom_site_occupancy
_atom_site_disorder_assembly
_atom_site_disorder_group
I I1A 0.07860(2) 0.34988(2) 0.57488(4) 0.0384(2) Uani d . . . 1.0 . .
N N1A 0.1233(3) 0.7564(3) 0.2364(5) 0.0402(16) Uani d . . . 1.0 . .
N N2A 0.1043(3) 0.5579(3) 0.4108(5) 0.0341(15) Uani d . . . 1.0 . .
O O1A 0.1307(2) 0.8188(3) 0.1935(5) 0.0509(15) Uani d . . . 1.0 . .
C C1A 0.1726(3) 0.7105(4) 0.2571(6) 0.0385(19) Uani d . . . 1.0 . .
C C2A 0.1568(3) 0.6336(4) 0.2832(6) 0.0389(19) Uani d . . . 1.0 . .
H H201 0.1421 0.6092 0.2154 0.047 Uiso calc U . R 1.0 . .
H H202 0.189 0.6067 0.3132 0.047 Uiso calc U . R 1.0 . .
C C3A 0.1154(3) 0.6326(4) 0.3648(7) 0.0371(19) Uani d . . . 1.0 . .
H H3A 0.1285 0.6644 0.427 0.044 Uiso calc U . R 1.0 . .
C C4A 0.0644(3) 0.6663(4) 0.3080(6) 0.0345(18) Uani d . . . 1.0 . .
H H401 0.0345 0.6598 0.3538 0.041 Uiso calc U . R 1.0 . .
H H402 0.0548 0.6418 0.2376 0.041 Uiso calc U . R 1.0 . .
C C5A 0.0729(3) 0.7468(4) 0.2882(7) 0.0359(18) Uani d . . . 1.0 . .
C C6A 0.2020(3) 0.7111(4) 0.1549(6) 0.042(2) Uani d . . . 1.0 . .
H H601 0.1776 0.6957 0.0924 0.063 Uiso calc U . R 1.0 . .
H H602 0.2325 0.678 0.1644 0.063 Uiso calc U . R 1.0 . .
H H603 0.2149 0.7598 0.1422 0.063 Uiso calc U . R 1.0 . .
C C7A 0.2094(3) 0.7438(4) 0.3495(7) 0.043(2) Uani d . . . 1.0 . .
H H701 0.214 0.7952 0.3352 0.064 Uiso calc U . R 1.0 . .
H H702 0.2444 0.7199 0.3542 0.064 Uiso calc U . R 1.0 . .
H H703 0.1936 0.7377 0.4183 0.064 Uiso calc U . R 1.0 . .
C C8A 0.0744(3) 0.7887(4) 0.3959(7) 0.042(2) Uani d . . . 1.0 . .
H H801 0.1032 0.7697 0.4475 0.063 Uiso calc U . R 1.0 . .
H H802 0.0401 0.7834 0.4265 0.063 Uiso calc U . R 1.0 . .
H H803 0.081 0.8398 0.3824 0.063 Uiso calc U . R 1.0 . .
C C9A 0.0264(3) 0.7745(4) 0.2102(7) 0.044(2) Uani d . . . 1.0 . .
H H901 0.0288 0.8269 0.2044 0.066 Uiso calc U . R 1.0 . .
H H902 -0.0075 0.7615 0.2379 0.066 Uiso calc U . R 1.0 . .
H H903 0.0282 0.7529 0.1383 0.066 Uiso calc U . R 1.0 . .
C C10A 0.0759(3) 0.5107(4) 0.3255(7) 0.046(2) Uani d . . . 1.0 . .
H H10A 0.0741 0.4616 0.3535 0.069 Uiso calc U . R 1.0 . .
H H10B 0.0955 0.5108 0.2606 0.069 Uiso calc U . R 1.0 . .
H H10C 0.0396 0.529 0.3065 0.069 Uiso calc U . R 1.0 . .
C C11A 0.0700(3) 0.5657(4) 0.5044(6) 0.0351(18) Uani d . . . 1.0 . .
H H11A 0.0343 0.5824 0.4766 0.053 Uiso calc U . R 1.0 . .
H H11B 0.0865 0.6007 0.5569 0.053 Uiso calc U . R 1.0 . .
H H11C 0.0672 0.519 0.5403 0.053 Uiso calc U . R 1.0 . .
C C12A 0.1568(3) 0.5200(4) 0.4518(6) 0.0356(18) Uani d . . . 1.0 . .
H H12A 0.148 0.474 0.4865 0.043 Uiso calc U . R 1.0 . .
H H12B 0.1764 0.5082 0.3884 0.043 Uiso calc U . R 1.0 . .
C C13A 0.1936(3) 0.5630(4) 0.5326(7) 0.040(2) Uani d . . . 1.0 . .
H H13A 0.1726 0.5858 0.5869 0.048 Uiso calc U . R 1.0 . .
H H13B 0.2115 0.6014 0.4941 0.048 Uiso calc U . R 1.0 . .
C C14A 0.2356(3) 0.5128(4) 0.5899(7) 0.041(2) Uani d . . . 1.0 . .
H H14A 0.2173 0.4726 0.6237 0.049 Uiso calc U . R 1.0 . .
H H14B 0.2575 0.492 0.5353 0.049 Uiso calc U . R 1.0 . .
C C15A 0.2724(3) 0.5509(4) 0.6775(7) 0.046(2) Uani d . . . 1.0 . .
H H15A 0.2502 0.5769 0.7265 0.055 Uiso calc U . R 1.0 . .
H H15B 0.294 0.587 0.6422 0.055 Uiso calc U . R 1.0 . .
C C16A 0.3105(3) 0.5002(4) 0.7460(7) 0.045(2) Uani d . . . 1.0 . .
H H16A 0.2893 0.4607 0.7742 0.054 Uiso calc U . R 1.0 . .
H H16B 0.3357 0.4785 0.6984 0.054 Uiso calc U . R 1.0 . .
C C17A 0.3424(4) 0.5368(5) 0.8412(8) 0.054(2) Uani d . . . 1.0 . .
H H17A 0.366 0.5735 0.8126 0.065 Uiso calc U . R 1.0 . .
H H17B 0.3173 0.562 0.8853 0.065 Uiso calc U . R 1.0 . .
C C18A 0.3764(4) 0.4859(5) 0.9140(8) 0.059(3) Uani d . . . 1.0 . .
H H18A 0.4024 0.4618 0.8707 0.071 Uiso calc U . R 1.0 . .
H H18B 0.3531 0.4482 0.9409 0.071 Uiso calc U . R 1.0 . .
C C19A 0.4067(4) 0.5231(5) 1.0109(8) 0.068(3) Uani d . . . 1.0 . .
H H19A 0.4295 0.5611 0.9834 0.081 Uiso calc U . R 1.0 . .
H H19B 0.3805 0.547 1.0537 0.081 Uiso calc U . R 1.0 . .
C C20A 0.4416(4) 0.4746(5) 1.0858(8) 0.064(3) Uani d . . . 1.0 . .
H H20A 0.4684 0.4513 1.0438 0.077 Uiso calc U . R 1.0 . .
H H20B 0.4191 0.4363 1.1133 0.077 Uiso calc U . R 1.0 . .
C C21A 0.4705(4) 0.5142(5) 1.1824(8) 0.060(3) Uani d . . . 1.0 . .
H H21A 0.4436 0.5367 1.2251 0.072 Uiso calc U . R 1.0 . .
H H21B 0.4923 0.5534 1.1547 0.072 Uiso calc U . R 1.0 . .
C C22A 0.5071(4) 0.4661(5) 1.2580(7) 0.052(2) Uani d . . . 1.0 . .
H H22A 0.5333 0.4423 1.215 0.062 Uiso calc U . R 1.0 . .
H H22B 0.4852 0.4282 1.2883 0.062 Uiso calc U . R 1.0 . .
C C23A 0.5376(4) 0.5079(5) 1.3527(8) 0.053(2) Uani d . . . 1.0 . .
H H23A 0.5603 0.5449 1.3225 0.064 Uiso calc U . R 1.0 . .
H H23B 0.5115 0.5329 1.3946 0.064 Uiso calc U . R 1.0 . .
C C24A 0.5722(4) 0.4601(5) 1.4282(8) 0.066(3) Uani d . . . 1.0 . .
H H24A 0.5978 0.4342 1.3861 0.079 Uiso calc U . R 1.0 . .
H H24B 0.5494 0.4237 1.4599 0.079 Uiso calc U . R 1.0 . .
C C25A 0.6037(4) 0.5024(6) 1.5213(8) 0.074(3) Uani d . . . 1.0 . .
H H25A 0.6294 0.5345 1.4909 0.11 Uiso calc U . R 1.0 . .
H H25B 0.623 0.4686 1.572 0.11 Uiso calc U . R 1.0 . .
H H25C 0.5788 0.5309 1.5601 0.11 Uiso calc U . R 1.0 . .
N N1B 0.1095(3) 0.0273(3) 0.4952(5) 0.0383(16) Uani d . . . 1.0 . .
N N2B 0.1914(2) 0.2058(3) 0.3594(5) 0.0346(15) Uani d . . . 1.0 . .
O O1B 0.0839(2) -0.0252(3) 0.5384(5) 0.0491(15) Uani d . . . 1.0 . .
I I1B 0.24445(16) 0.43276(19) 0.2131(2) 0.0437(8) Uani d U P . 0.499(3) A 1
S S1B 0.2391(5) 0.4328(7) 0.2422(7) 0.0265(18) Uani d U P D 0.501(3) A 2
O O2B 0.1961(4) 0.4795(5) 0.2039(9) 0.040(3) Uani d U P D 0.501(3) A 2
O O3B 0.2528(5) 0.4311(6) 0.3554(8) 0.047(3) Uani d U P D 0.501(3) A 2
O O4B 0.2421(5) 0.3677(6) 0.1820(9) 0.051(3) Uani d U P D 0.501(3) A 2
F F1B 0.3007(5) 0.5520(6) 0.2411(10) 0.085(4) Uani d U P D 0.501(3) A 2
F F2B 0.2941(5) 0.4903(7) 0.0885(9) 0.082(4) Uani d U P D 0.501(3) A 2
F F3B 0.3434(4) 0.4497(6) 0.2292(9) 0.071(3) Uani d U P D 0.501(3) A 2
C C31B 0.2980(7) 0.4843(8) 0.1984(11) 0.049(4) Uani d U P D 0.501(3) A 2
C C1B 0.0850(3) 0.1000(4) 0.5043(6) 0.0378(19) Uani d . . . 1.0 . .
C C2B 0.1280(3) 0.1558(4) 0.4889(6) 0.0332(17) Uani d . . . 1.0 . .
H H211 0.1553 0.1544 0.5523 0.04 Uiso calc U . R 1.0 . .
H H212 0.1116 0.2043 0.4858 0.04 Uiso calc U . R 1.0 . .
C C3B 0.1551(3) 0.1430(4) 0.3851(7) 0.0378(19) Uani d . . . 1.0 . .
H H3B 0.1265 0.1382 0.3233 0.045 Uiso calc U . R 1.0 . .
C C4B 0.1846(3) 0.0711(4) 0.3984(6) 0.0357(18) Uani d . . . 1.0 . .
H H411 0.2113 0.0735 0.4629 0.043 Uiso calc U . R 1.0 . .
H H412 0.2041 0.0624 0.3337 0.043 Uiso calc U . R 1.0 . .
C C5B 0.1461(3) 0.0085(4) 0.4120(7) 0.0388(19) Uani d . . . 1.0 . .
C C6B 0.0351(3) 0.1073(4) 0.4235(7) 0.042(2) Uani d . . . 1.0 . .
H H611 0.0454 0.1057 0.349 0.062 Uiso calc U . R 1.0 . .
H H612 0.0174 0.1532 0.4355 0.062 Uiso calc U . R 1.0 . .
H H613 0.0104 0.0676 0.4342 0.062 Uiso calc U . R 1.0 . .
C C7B 0.0687(3) 0.1089(4) 0.6184(6) 0.042(2) Uani d . . . 1.0 . .
H H711 0.0398 0.0751 0.6296 0.064 Uiso calc U . R 1.0 . .
H H712 0.0563 0.1582 0.628 0.064 Uiso calc U . R 1.0 . .
H H713 0.0995 0.0991 0.6714 0.064 Uiso calc U . R 1.0 . .
C C8B 0.1128(4) -0.0111(4) 0.3055(7) 0.049(2) Uani d . . . 1.0 . .
H H811 0.0832 -0.0425 0.3211 0.074 Uiso calc U . R 1.0 . .
H H812 0.1354 -0.0362 0.2574 0.074 Uiso calc U . R 1.0 . .
H H813 0.0985 0.0329 0.2698 0.074 Uiso calc U . R 1.0 . .
C C9B 0.1796(3) -0.0561(4) 0.4548(7) 0.045(2) Uani d . . . 1.0 . .
H H911 0.1974 -0.0449 0.527 0.067 Uiso calc U . R 1.0 . .
H H912 0.2066 -0.0669 0.4048 0.067 Uiso calc U . R 1.0 . .
H H913 0.1563 -0.098 0.4599 0.067 Uiso calc U . R 1.0 . .
C C10B 0.2204(3) 0.1870(4) 0.2608(6) 0.0388(19) Uani d . . . 1.0 . .
H H10D 0.1945 0.1692 0.2023 0.058 Uiso calc U . R 1.0 . .
H H10E 0.2471 0.1497 0.2806 0.058 Uiso calc U . R 1.0 . .
H H10F 0.2381 0.2301 0.2359 0.058 Uiso calc U . R 1.0 . .
C C12B 0.2310(3) 0.2248(4) 0.4553(6) 0.0391(19) Uani d . . . 1.0 . .
H H12C 0.2446 0.1797 0.4906 0.047 Uiso calc U . R 1.0 . .
H H12D 0.212 0.2518 0.509 0.047 Uiso calc U . R 1.0 . .
C C11B 0.1567(3) 0.2703(4) 0.3276(7) 0.043(2) Uani d . . . 1.0 . .
H H11D 0.1793 0.3102 0.3074 0.064 Uiso calc U . R 1.0 . .
H H11E 0.1373 0.2848 0.3891 0.064 Uiso calc U . R 1.0 . .
H H11F 0.131 0.2578 0.2655 0.064 Uiso calc U . R 1.0 . .
C C13B 0.2785(3) 0.2694(5) 0.4268(6) 0.045(2) Uani d . . . 1.0 . .
H H13C 0.2656 0.3081 0.3756 0.054 Uiso calc U . R 1.0 . .
H H13D 0.3031 0.2384 0.3897 0.054 Uiso calc U . R 1.0 . .
C C14B 0.3089(3) 0.3031(4) 0.5274(7) 0.045(2) Uani d . . . 1.0 . .
H H14C 0.2832 0.3298 0.5681 0.054 Uiso calc U . R 1.0 . .
H H14D 0.3348 0.3384 0.5032 0.054 Uiso calc U . R 1.0 . .
C C15B 0.3397(3) 0.2491(4) 0.6059(7) 0.046(2) Uani d . . . 1.0 . .
H H15C 0.3137 0.2175 0.6381 0.056 Uiso calc U . R 1.0 . .
H H15D 0.3627 0.2185 0.5643 0.056 Uiso calc U . R 1.0 . .
C C16B 0.3742(3) 0.2869(4) 0.6969(6) 0.0406(19) Uani d . . . 1.0 . .
H H16C 0.3999 0.3187 0.6642 0.049 Uiso calc U . R 1.0 . .
H H16D 0.351 0.3176 0.7379 0.049 Uiso calc U . R 1.0 . .
C C17B 0.4050(4) 0.2359(4) 0.7754(7) 0.047(2) Uani d . . . 1.0 . .
H H17C 0.4286 0.2055 0.7347 0.057 Uiso calc U . R 1.0 . .
H H17D 0.3794 0.2038 0.8078 0.057 Uiso calc U . R 1.0 . .
C C18B 0.4391(3) 0.2749(4) 0.8669(6) 0.0415(19) Uani d . . . 1.0 . .
H H18C 0.4645 0.3069 0.8339 0.05 Uiso calc U . R 1.0 . .
H H18D 0.4153 0.3057 0.9064 0.05 Uiso calc U . R 1.0 . .
C C19B 0.4705(3) 0.2264(4) 0.9486(7) 0.048(2) Uani d . . . 1.0 . .
H H19C 0.4452 0.1944 0.982 0.057 Uiso calc U . R 1.0 . .
H H19D 0.4945 0.1956 0.9094 0.057 Uiso calc U . R 1.0 . .
C C20B 0.5037(3) 0.2664(4) 1.0379(7) 0.045(2) Uani d . . . 1.0 . .
H H20C 0.4797 0.297 1.0771 0.054 Uiso calc U . R 1.0 . .
H H20D 0.5289 0.2985 1.0043 0.054 Uiso calc U . R 1.0 . .
C C21B 0.5355(3) 0.2182(4) 1.1196(7) 0.044(2) Uani d . . . 1.0 . .
H H21C 0.5104 0.1867 1.1546 0.052 Uiso calc U . R 1.0 . .
H H21D 0.5592 0.187 1.0806 0.052 Uiso calc U . R 1.0 . .
C C22B 0.5692(3) 0.2595(5) 1.2071(7) 0.047(2) Uani d . . . 1.0 . .
H H22C 0.5948 0.29 1.1717 0.056 Uiso calc U . R 1.0 . .
H H22D 0.5455 0.292 1.2439 0.056 Uiso calc U . R 1.0 . .
C C23B 0.6003(4) 0.2137(4) 1.2925(7) 0.049(2) Uani d . . . 1.0 . .
H H23C 0.5747 0.1849 1.3306 0.059 Uiso calc U . R 1.0 . .
H H23D 0.623 0.1797 1.2558 0.059 Uiso calc U . R 1.0 . .
C C24B 0.6352(4) 0.2560(5) 1.3754(8) 0.063(3) Uani d . . . 1.0 . .
H H24C 0.6129 0.292 1.4092 0.076 Uiso calc U . R 1.0 . .
H H24D 0.6623 0.2825 1.338 0.076 Uiso calc U . R 1.0 . .
C C25B 0.6637(4) 0.2094(6) 1.4644(8) 0.065(3) Uani d . . . 1.0 . .
H H25D 0.6373 0.1803 1.4982 0.097 Uiso calc U . R 1.0 . .
H H25E 0.6828 0.2402 1.5196 0.097 Uiso calc U . R 1.0 . .
H H25F 0.6892 0.1777 1.4328 0.097 Uiso calc U . R 1.0 . .

loop_
_atom_site_aniso_label
_atom_site_aniso_U_11
_atom_site_aniso_U_22
_atom_site_aniso_U_33
_atom_site_aniso_U_12
_atom_site_aniso_U_13
_atom_site_aniso_U_23
I1A 0.0430(3) 0.0314(3) 0.0401(3) 0.0014(2) 0.0002(2) 0.0011(2)
N1A 0.045(4) 0.030(3) 0.044(4) 0.001(3) -0.008(3) 0.006(3)
N2A 0.041(4) 0.029(3) 0.031(4) -0.003(3) 0.000(3) 0.007(3)
O1A 0.056(4) 0.036(3) 0.060(4) 0.000(3) 0.002(3) 0.014(3)
C1A 0.049(5) 0.033(4) 0.033(5) 0.001(3) 0.002(4) 0.004(3)
C2A 0.050(5) 0.033(4) 0.033(5) -0.005(3) -0.002(4) 0.001(3)
C3A 0.042(5) 0.024(4) 0.045(5) -0.003(3) 0.001(4) 0.008(3)
C4A 0.036(4) 0.032(4) 0.034(5) 0.000(3) -0.002(3) 0.000(3)
C5A 0.033(4) 0.026(4) 0.048(5) 0.001(3) 0.002(4) 0.003(3)
C6A 0.053(6) 0.044(5) 0.030(5) -0.004(4) 0.006(4) -0.004(4)
C7A 0.036(5) 0.042(4) 0.047(5) -0.002(3) -0.004(4) 0.000(4)
C8A 0.048(5) 0.032(4) 0.044(5) 0.001(3) -0.005(4) -0.003(4)
C9A 0.045(5) 0.029(4) 0.057(6) -0.001(3) -0.003(4) 0.009(4)
C10A 0.054(6) 0.032(4) 0.052(6) -0.006(4) -0.001(4) -0.003(4)
C11A 0.044(5) 0.032(4) 0.030(5) -0.001(3) 0.007(4) 0.002(3)
C12A 0.037(5) 0.026(4) 0.044(5) 0.003(3) 0.003(4) 0.003(3)
C13A 0.043(5) 0.028(4) 0.047(5) 0.002(3) -0.004(4) 0.003(4)
C14A 0.041(5) 0.034(4) 0.047(5) 0.001(3) -0.008(4) 0.007(4)
C15A 0.043(5) 0.046(5) 0.048(6) 0.002(4) -0.003(4) 0.008(4)
C16A 0.033(5) 0.045(5) 0.054(6) 0.004(3) -0.005(4) 0.002(4)
C17A 0.054(6) 0.049(5) 0.057(6) 0.003(4) -0.012(5) 0.005(4)
C18A 0.060(6) 0.046(5) 0.066(7) 0.001(4) -0.024(5) 0.002(5)
C19A 0.082(8) 0.050(6) 0.064(7) -0.005(5) -0.029(6) 0.015(5)
C20A 0.068(7) 0.054(6) 0.063(7) 0.001(5) -0.028(5) 0.006(5)
C21A 0.067(7) 0.047(5) 0.061(7) -0.003(5) -0.015(5) 0.005(5)
C22A 0.051(6) 0.046(5) 0.056(6) 0.001(4) -0.008(4) 0.015(4)
C23A 0.049(6) 0.043(5) 0.065(7) -0.007(4) -0.006(5) 0.004(4)
C24A 0.068(7) 0.062(6) 0.064(7) -0.009(5) -0.010(5) 0.006(5)
C25A 0.083(8) 0.083(8) 0.052(7) -0.028(6) -0.009(6) 0.000(6)
N1B 0.047(4) 0.029(3) 0.040(4) 0.000(3) 0.005(3) 0.013(3)
N2B 0.036(4) 0.027(3) 0.040(4) -0.004(3) 0.002(3) 0.000(3)
O1B 0.053(4) 0.035(3) 0.060(4) -0.006(3) 0.006(3) 0.015(3)
I1B 0.0566(15) 0.0424(9) 0.0323(15) -0.0027(8) 0.0053(11) 0.0077(10)
S1B 0.034(3) 0.034(3) 0.014(4) -0.0004(19) 0.015(3) 0.006(3)
O2B 0.042(6) 0.030(5) 0.048(6) 0.014(4) 0.000(5) 0.001(5)
O3B 0.068(7) 0.051(6) 0.023(6) 0.012(5) 0.001(5) 0.003(5)
O4B 0.063(7) 0.038(6) 0.052(7) 0.004(5) 0.011(6) -0.009(5)
F1B 0.076(7) 0.076(7) 0.096(8) -0.026(6) -0.021(6) 0.021(6)
F2B 0.076(8) 0.101(8) 0.069(7) -0.007(6) 0.003(6) 0.013(6)
F3B 0.050(6) 0.090(7) 0.072(7) -0.001(5) -0.002(5) -0.004(6)
C31B 0.050(7) 0.052(7) 0.043(7) 0.003(5) -0.004(5) 0.004(6)
C1B 0.044(5) 0.029(4) 0.039(5) 0.003(3) 0.000(4) 0.001(3)
C2B 0.036(4) 0.027(4) 0.037(5) 0.003(3) 0.009(3) 0.004(3)
C3B 0.044(5) 0.028(4) 0.040(5) -0.008(3) 0.001(4) 0.004(3)
C4B 0.045(5) 0.025(4) 0.036(5) 0.001(3) 0.002(4) 0.006(3)
C5B 0.042(5) 0.034(4) 0.040(5) 0.003(3) 0.004(4) 0.004(4)
C6B 0.043(5) 0.037(4) 0.043(5) -0.002(3) -0.002(4) 0.010(4)
C7B 0.044(5) 0.042(5) 0.043(5) 0.002(4) 0.011(4) 0.010(4)
C8B 0.067(6) 0.043(5) 0.036(5) -0.002(4) 0.001(4) -0.001(4)
C9B 0.054(6) 0.035(4) 0.045(5) 0.001(4) 0.005(4) 0.000(4)
C10B 0.038(5) 0.044(5) 0.034(5) -0.003(3) 0.004(4) 0.001(4)
C12B 0.045(5) 0.034(4) 0.037(5) 0.001(3) -0.004(4) 0.002(4)
C11B 0.048(5) 0.034(4) 0.046(5) 0.003(4) 0.005(4) 0.007(4)
C13B 0.053(6) 0.055(5) 0.026(5) -0.011(4) -0.002(4) 0.008(4)
C14B 0.048(5) 0.041(5) 0.044(5) -0.003(4) -0.005(4) 0.000(4)
C15B 0.040(5) 0.049(5) 0.048(6) -0.005(4) -0.005(4) 0.001(4)
C16B 0.042(5) 0.041(4) 0.038(5) 0.002(3) 0.000(4) -0.002(4)
C17B 0.053(6) 0.045(5) 0.045(6) 0.003(4) 0.008(4) -0.007(4)
C18B 0.040(5) 0.050(5) 0.033(5) 0.001(4) -0.001(4) -0.004(4)
C19B 0.051(6) 0.047(5) 0.045(6) 0.008(4) 0.000(4) 0.003(4)
C20B 0.051(5) 0.040(4) 0.044(5) -0.007(4) 0.008(4) 0.000(4)
C21B 0.053(6) 0.036(4) 0.039(5) -0.004(4) -0.006(4) 0.001(4)
C22B 0.043(5) 0.054(5) 0.040(5) -0.005(4) -0.009(4) 0.005(4)
C23B 0.050(6) 0.047(5) 0.049(6) 0.003(4) -0.005(4) -0.009(4)
C24B 0.070(7) 0.065(6) 0.051(6) -0.016(5) -0.011(5) 0.011(5)
C25B 0.052(6) 0.090(8) 0.050(6) -0.021(5) -0.004(5) 0.011(5)

loop_
_atom_type_symbol
_atom_type_description
_atom_type_scat_dispersion_real
_atom_type_scat_dispersion_imag
_atom_type_scat_source
C C 0.0181 0.0091 'International Tables Vol C Tables 4.2.6.8 and 6.1.1.4'
H H 0.0000 0.0000 'International Tables Vol C Tables 4.2.6.8 and 6.1.1.4'
N N 0.0311 0.0180 'International Tables Vol C Tables 4.2.6.8 and 6.1.1.4'
O O 0.0492 0.0322 'International Tables Vol C Tables 4.2.6.8 and 6.1.1.4'
I I -0.3257 6.8362 'International Tables Vol C Tables 4.2.6.8 and 6.1.1.4'
F F 0.0727 0.0534 'International Tables Vol C Tables 4.2.6.8 and 6.1.1.4'
S S 0.3331 0.5567 'International Tables Vol C Tables 4.2.6.8 and 6.1.1.4'

loop_
_geom_angle_atom_site_label_1
_geom_angle_atom_site_label_2
_geom_angle_atom_site_label_3
_geom_angle
O1A N1A C5A 116.5(6)
O1A N1A C1A 115.4(6)
C5A N1A C1A 125.5(6)
C10A N2A C11A 109.0(6)
C10A N2A C3A 111.1(6)
C11A N2A C3A 109.5(6)
C10A N2A C12A 107.2(6)
C11A N2A C12A 109.0(6)
C3A N2A C12A 110.9(6)
N1A C1A C6A 108.3(6)
N1A C1A C2A 109.9(7)
C6A C1A C2A 109.8(6)
N1A C1A C7A 109.0(6)
C6A C1A C7A 107.9(7)
C2A C1A C7A 111.9(6)
C3A C2A C1A 111.1(6)
C3A C2A H201 109.4
C1A C2A H201 109.4
C3A C2A H202 109.4
C1A C2A H202 109.4
H201 C2A H202 108.0
C2A C3A C4A 106.7(6)
C2A C3A N2A 114.7(6)
C4A C3A N2A 111.4(6)
C2A C3A H3A 107.9
C4A C3A H3A 107.9
N2A C3A H3A 107.9
C3A C4A C5A 110.4(6)
C3A C4A H401 109.6
C5A C4A H401 109.6
C3A C4A H402 109.6
C5A C4A H402 109.6
H401 C4A H402 108.1
N1A C5A C9A 108.6(6)
N1A C5A C4A 108.9(6)
C9A C5A C4A 108.7(6)
N1A C5A C8A 111.2(6)
C9A C5A C8A 109.1(6)
C4A C5A C8A 110.4(7)
C1A C6A H601 109.5
C1A C6A H602 109.5
H601 C6A H602 109.5
C1A C6A H603 109.5
H601 C6A H603 109.5
H602 C6A H603 109.5
C1A C7A H701 109.5
C1A C7A H702 109.5
H701 C7A H702 109.5
C1A C7A H703 109.5
H701 C7A H703 109.5
H702 C7A H703 109.5
C5A C8A H801 109.5
C5A C8A H802 109.5
H801 C8A H802 109.5
C5A C8A H803 109.5
H801 C8A H803 109.5
H802 C8A H803 109.5
C5A C9A H901 109.5
C5A C9A H902 109.5
H901 C9A H902 109.5
C5A C9A H903 109.5
H901 C9A H903 109.5
H902 C9A H903 109.5
N2A C10A H10A 109.5
N2A C10A H10B 109.5
H10A C10A H10B 109.5
N2A C10A H10C 109.5
H10A C10A H10C 109.5
H10B C10A H10C 109.5
N2A C11A H11A 109.5
N2A C11A H11B 109.5
H11A C11A H11B 109.5
N2A C11A H11C 109.5
H11A C11A H11C 109.5
H11B C11A H11C 109.5
C13A C12A N2A 114.9(6)
C13A C12A H12A 108.5
N2A C12A H12A 108.5
C13A C12A H12B 108.5
N2A C12A H12B 108.5
H12A C12A H12B 107.5
C12A C13A C14A 109.3(6)
C12A C13A H13A 109.8
C14A C13A H13A 109.8
C12A C13A H13B 109.8
C14A C13A H13B 109.8
H13A C13A H13B 108.3
C15A C14A C13A 112.8(6)
C15A C14A H14A 109.0
C13A C14A H14A 109.0
C15A C14A H14B 109.0
C13A C14A H14B 109.0
H14A C14A H14B 107.8
C14A C15A C16A 114.0(7)
C14A C15A H15A 108.8
C16A C15A H15A 108.8
C14A C15A H15B 108.8
C16A C15A H15B 108.8
H15A C15A H15B 107.7
C17A C16A C15A 113.9(7)
C17A C16A H16A 108.8
C15A C16A H16A 108.8
C17A C16A H16B 108.8
C15A C16A H16B 108.8
H16A C16A H16B 107.7
C18A C17A C16A 113.9(7)
C18A C17A H17A 108.8
C16A C17A H17A 108.8
C18A C17A H17B 108.8
C16A C17A H17B 108.8
H17A C17A H17B 107.7
C17A C18A C19A 113.1(8)
C17A C18A H18A 109.0
C19A C18A H18A 109.0
C17A C18A H18B 109.0
C19A C18A H18B 109.0
H18A C18A H18B 107.8
C20A C19A C18A 115.3(8)
C20A C19A H19A 108.5
C18A C19A H19A 108.5
C20A C19A H19B 108.5
C18A C19A H19B 108.5
H19A C19A H19B 107.5
C19A C20A C21A 113.3(8)
C19A C20A H20A 108.9
C21A C20A H20A 108.9
C19A C20A H20B 108.9
C21A C20A H20B 108.9
H20A C20A H20B 107.7
C20A C21A C22A 114.0(8)
C20A C21A H21A 108.8
C22A C21A H21A 108.8
C20A C21A H21B 108.8
C22A C21A H21B 108.8
H21A C21A H21B 107.6
C21A C22A C23A 113.1(7)
C21A C22A H22A 109.0
C23A C22A H22A 109.0
C21A C22A H22B 109.0
C23A C22A H22B 109.0
H22A C22A H22B 107.8
C24A C23A C22A 112.8(7)
C24A C23A H23A 109.0
C22A C23A H23A 109.0
C24A C23A H23B 109.0
C22A C23A H23B 109.0
H23A C23A H23B 107.8
C23A C24A C25A 112.5(8)
C23A C24A H24A 109.1
C25A C24A H24A 109.1
C23A C24A H24B 109.1
C25A C24A H24B 109.1
H24A C24A H24B 107.8
C24A C25A H25A 109.5
C24A C25A H25B 109.5
H25A C25A H25B 109.5
C24A C25A H25C 109.5
H25A C25A H25C 109.5
H25B C25A H25C 109.5
O1B N1B C5B 117.8(6)
O1B N1B C1B 115.0(6)
C5B N1B C1B 123.5(6)
C11B N2B C12B 109.7(6)
C11B N2B C10B 106.4(6)
C12B N2B C10B 110.5(6)
C11B N2B C3B 108.6(6)
C12B N2B C3B 112.0(6)
C10B N2B C3B 109.4(6)
O3B S1B O4B 118.7(10)
O3B S1B O2B 116.5(9)
O4B S1B O2B 114.8(10)
O3B S1B C31B 100.0(10)
O4B S1B C31B 101.5(8)
O2B S1B C31B 100.7(9)
F3B C31B F2B 107.5(12)
F3B C31B F1B 109.1(12)
F2B C31B F1B 107.9(12)
F3B C31B S1B 110.3(11)
F2B C31B S1B 110.3(11)
F1B C31B S1B 111.6(11)
N1B C1B C7B 108.6(6)
N1B C1B C2B 107.8(6)
C7B C1B C2B 107.5(6)
N1B C1B C6B 110.4(6)
C7B C1B C6B 108.5(7)
C2B C1B C6B 113.8(6)
C1B C2B C3B 112.2(6)
C1B C2B H211 109.2
C3B C2B H211 109.2
C1B C2B H212 109.2
C3B C2B H212 109.2
H211 C2B H212 107.9
C2B C3B C4B 107.3(6)
C2B C3B N2B 112.2(6)
C4B C3B N2B 113.3(6)
C2B C3B H3B 107.9
C4B C3B H3B 107.9
N2B C3B H3B 107.9
C3B C4B C5B 111.8(6)
C3B C4B H411 109.3
C5B C4B H411 109.3
C3B C4B H412 109.3
C5B C4B H412 109.3
H411 C4B H412 107.9
N1B C5B C9B 107.7(6)
N1B C5B C8B 109.0(7)
C9B C5B C8B 110.2(7)
N1B C5B C4B 109.7(6)
C9B C5B C4B 107.6(6)
C8B C5B C4B 112.5(7)
C1B C6B H611 109.5
C1B C6B H612 109.5
H611 C6B H612 109.5
C1B C6B H613 109.5
H611 C6B H613 109.5
H612 C6B H613 109.5
C1B C7B H711 109.5
C1B C7B H712 109.5
H711 C7B H712 109.5
C1B C7B H713 109.5
H711 C7B H713 109.5
H712 C7B H713 109.5
C5B C8B H811 109.5
C5B C8B H812 109.5
H811 C8B H812 109.5
C5B C8B H813 109.5
H811 C8B H813 109.5
H812 C8B H813 109.5
C5B C9B H911 109.5
C5B C9B H912 109.5
H911 C9B H912 109.5
C5B C9B H913 109.5
H911 C9B H913 109.5
H912 C9B H913 109.5
N2B C10B H10D 109.5
N2B C10B H10E 109.5
H10D C10B H10E 109.5
N2B C10B H10F 109.5
H10D C10B H10F 109.5
H10E C10B H10F 109.5
N2B C12B C13B 114.6(6)
N2B C12B H12C 108.6
C13B C12B H12C 108.6
N2B C12B H12D 108.6
C13B C12B H12D 108.6
H12C C12B H12D 107.6
N2B C11B H11D 109.5
N2B C11B H11E 109.5
H11D C11B H11E 109.5
N2B C11B H11F 109.5
H11D C11B H11F 109.5
H11E C11B H11F 109.5
C12B C13B C14B 112.1(7)
C12B C13B H13C 109.2
C14B C13B H13C 109.2
C12B C13B H13D 109.2
C14B C13B H13D 109.2
H13C C13B H13D 107.9
C13B C14B C15B 115.0(7)
C13B C14B H14C 108.5
C15B C14B H14C 108.5
C13B C14B H14D 108.5
C15B C14B H14D 108.5
H14C C14B H14D 107.5
C16B C15B C14B 112.1(7)
C16B C15B H15C 109.2
C14B C15B H15C 109.2
C16B C15B H15D 109.2
C14B C15B H15D 109.2
H15C C15B H15D 107.9
C17B C16B C15B 113.8(7)
C17B C16B H16C 108.8
C15B C16B H16C 108.8
C17B C16B H16D 108.8
C15B C16B H16D 108.8
H16C C16B H16D 107.7
C16B C17B C18B 113.0(7)
C16B C17B H17C 109.0
C18B C17B H17C 109.0
C16B C17B H17D 109.0
C18B C17B H17D 109.0
H17C C17B H17D 107.8
C19B C18B C17B 115.2(7)
C19B C18B H18C 108.5
C17B C18B H18C 108.5
C19B C18B H18D 108.5
C17B C18B H18D 108.5
H18C C18B H18D 107.5
C20B C19B C18B 114.0(7)
C20B C19B H19C 108.8
C18B C19B H19C 108.8
C20B C19B H19D 108.8
C18B C19B H19D 108.8
H19C C19B H19D 107.7
C19B C20B C21B 114.3(7)
C19B C20B H20C 108.7
C21B C20B H20C 108.7
C19B C20B H20D 108.7
C21B C20B H20D 108.7
H20C C20B H20D 107.6
C22B C21B C20B 113.4(7)
C22B C21B H21C 108.9
C20B C21B H21C 108.9
C22B C21B H21D 108.9
C20B C21B H21D 108.9
H21C C21B H21D 107.7
C23B C22B C21B 115.2(7)
C23B C22B H22C 108.5
C21B C22B H22C 108.5
C23B C22B H22D 108.5
C21B C22B H22D 108.5
H22C C22B H22D 107.5
C24B C23B C22B 114.0(7)
C24B C23B H23C 108.8
C22B C23B H23C 108.8
C24B C23B H23D 108.8
C22B C23B H23D 108.8
H23C C23B H23D 107.6
C23B C24B C25B 113.3(8)
C23B C24B H24C 108.9
C25B C24B H24C 108.9
C23B C24B H24D 108.9
C25B C24B H24D 108.9
H24C C24B H24D 107.7
C24B C25B H25D 109.5
C24B C25B H25E 109.5
H25D C25B H25E 109.5
C24B C25B H25F 109.5
H25D C25B H25F 109.5
H25E C25B H25F 109.5

loop_
_geom_bond_atom_site_label_1
_geom_bond_atom_site_label_2
_geom_bond_distance
N1A O1A 1.297(8)
N1A C5A 1.484(10)
N1A C1A 1.505(10)
N2A C10A 1.497(9)
N2A C11A 1.514(9)
N2A C3A 1.536(9)
N2A C12A 1.537(9)
C1A C6A 1.523(10)
C1A C2A 1.526(10)
C1A C7A 1.528(11)
C2A C3A 1.518(11)
C2A H201 0.99
C2A H202 0.99
C3A C4A 1.532(10)
C3A H3A 1.0
C4A C5A 1.534(9)
C4A H401 0.99
C4A H402 0.99
C5A C9A 1.527(10)
C5A C8A 1.539(11)
C6A H601 0.98
C6A H602 0.98
C6A H603 0.98
C7A H701 0.98
C7A H702 0.98
C7A H703 0.98
C8A H801 0.98
C8A H802 0.98
C8A H803 0.98
C9A H901 0.98
C9A H902 0.98
C9A H903 0.98
C10A H10A 0.98
C10A H10B 0.98
C10A H10C 0.98
C11A H11A 0.98
C11A H11B 0.98
C11A H11C 0.98
C12A C13A 1.520(10)
C12A H12A 0.99
C12A H12B 0.99
C13A C14A 1.529(10)
C13A H13A 0.99
C13A H13B 0.99
C14A C15A 1.526(11)
C14A H14A 0.99
C14A H14B 0.99
C15A C16A 1.536(10)
C15A H15A 0.99
C15A H15B 0.99
C16A C17A 1.518(11)
C16A H16A 0.99
C16A H16B 0.99
C17A C18A 1.511(11)
C17A H17A 0.99
C17A H17B 0.99
C18A C19A 1.520(12)
C18A H18A 0.99
C18A H18B 0.99
C19A C20A 1.508(11)
C19A H19A 0.99
C19A H19B 0.99
C20A C21A 1.524(12)
C20A H20A 0.99
C20A H20B 0.99
C21A C22A 1.532(11)
C21A H21A 0.99
C21A H21B 0.99
C22A C23A 1.543(12)
C22A H22A 0.99
C22A H22B 0.99
C23A C24A 1.502(12)
C23A H23A 0.99
C23A H23B 0.99
C24A C25A 1.545(12)
C24A H24A 0.99
C24A H24B 0.99
C25A H25A 0.98
C25A H25B 0.98
C25A H25C 0.98
N1B O1B 1.311(8)
N1B C5B 1.486(10)
N1B C1B 1.493(9)
N2B C11B 1.511(9)
N2B C12B 1.512(9)
N2B C10B 1.519(9)
N2B C3B 1.533(9)
S1B O3B 1.406(11)
S1B O4B 1.425(12)
S1B O2B 1.429(12)
S1B C31B 1.89(2)
F1B C31B 1.364(13)
F2B C31B 1.356(13)
F3B C31B 1.332(13)
C1B C7B 1.514(11)
C1B C2B 1.523(10)
C1B C6B 1.530(10)
C2B C3B 1.527(11)
C2B H211 0.99
C2B H212 0.99
C3B C4B 1.528(10)
C3B H3B 1.0
C4B C5B 1.533(10)
C4B H411 0.99
C4B H412 0.99
C5B C9B 1.531(10)
C5B C8B 1.532(11)
C6B H611 0.98
C6B H612 0.98
C6B H613 0.98
C7B H711 0.98
C7B H712 0.98
C7B H713 0.98
C8B H811 0.98
C8B H812 0.98
C8B H813 0.98
C9B H911 0.98
C9B H912 0.98
C9B H913 0.98
C10B H10D 0.98
C10B H10E 0.98
C10B H10F 0.98
C12B C13B 1.522(11)
C12B H12C 0.99
C12B H12D 0.99
C11B H11D 0.98
C11B H11E 0.98
C11B H11F 0.98
C13B C14B 1.528(11)
C13B H13C 0.99
C13B H13D 0.99
C14B C15B 1.548(11)
C14B H14C 0.99
C14B H14D 0.99
C15B C16B 1.521(10)
C15B H15C 0.99
C15B H15D 0.99
C16B C17B 1.513(11)
C16B H16C 0.99
C16B H16D 0.99
C17B C18B 1.531(11)
C17B H17C 0.99
C17B H17D 0.99
C18B C19B 1.516(11)
C18B H18C 0.99
C18B H18D 0.99
C19B C20B 1.512(11)
C19B H19C 0.99
C19B H19D 0.99
C20B C21B 1.515(11)
C20B H20C 0.99
C20B H20D 0.99
C21B C22B 1.515(10)
C21B H21C 0.99
C21B H21D 0.99
C22B C23B 1.511(11)
C22B H22C 0.99
C22B H22D 0.99
C23B C24B 1.503(11)
C23B H23C 0.99
C23B H23D 0.99
C24B C25B 1.522(12)
C24B H24C 0.99
C24B H24D 0.99
C25B H25D 0.98
C25B H25E 0.98
C25B H25F 0.98

loop_
_geom_hbond_atom_site_label_D
_geom_hbond_atom_site_label_H
_geom_hbond_atom_site_label_A
_geom_hbond_site_symmetry_A
_geom_hbond_distance_DH
_geom_hbond_distance_HA
_geom_hbond_distance_DA
_geom_hbond_angle_DHA
C4A H401 I1A 3_566 0.99 3.06 4.012(8) 161.5
C11A H11B O1A 4_576 0.98 2.44 3.417(9) 176.2
C12A H12B S1B . 0.99 2.87 3.828(12) 161.9
C12A H12B O2B . 0.99 2.44 3.393(13) 161.9
C12A H12B O3B . 0.99 2.46 3.244(13) 135.7
C13A H13A O1A 4_576 0.99 2.50 3.448(10) 160.3
C6B H613 O1B 3_556 0.98 2.55 3.426(10) 149.0
C9B H911 O2B 4_566 0.98 2.50 3.379(13) 148.6
C12B H12C O4B 4_566 0.99 2.53 3.274(13) 131.9
C11B H11D O4B . 0.98 2.55 3.445(14) 151.5
C11B H11E I1A . 0.98 3.09 4.066(8) 172.9
C13B H13C S1B . 0.99 2.88 3.866(13) 172.1
C13B H13C O3B . 0.99 2.32 3.180(14) 144.8

loop_
_geom_torsion_atom_site_label_1
_geom_torsion_atom_site_label_2
_geom_torsion_atom_site_label_3
_geom_torsion_atom_site_label_4
_geom_torsion
O1A N1A C1A C6A -47.5(9)
C5A N1A C1A C6A 151.5(7)
O1A N1A C1A C2A -167.5(6)
C5A N1A C1A C2A 31.6(10)
O1A N1A C1A C7A 69.6(8)
C5A N1A C1A C7A -91.3(8)
N1A C1A C2A C3A -46.0(9)
C6A C1A C2A C3A -165.0(7)
C7A C1A C2A C3A 75.2(9)
C1A C2A C3A C4A 66.2(8)
C1A C2A C3A N2A -169.9(6)
C10A N2A C3A C2A -69.2(8)
C11A N2A C3A C2A 170.3(6)
C12A N2A C3A C2A 49.9(8)
C10A N2A C3A C4A 52.2(9)
C11A N2A C3A C4A -68.3(8)
C12A N2A C3A C4A 171.3(6)
C2A C3A C4A C5A -68.2(8)
N2A C3A C4A C5A 165.9(6)
O1A N1A C5A C9A 47.7(8)
C1A N1A C5A C9A -151.5(7)
O1A N1A C5A C4A 165.9(6)
C1A N1A C5A C4A -33.3(10)
O1A N1A C5A C8A -72.3(8)
C1A N1A C5A C8A 88.5(8)
C3A C4A C5A N1A 49.4(8)
C3A C4A C5A C9A 167.5(7)
C3A C4A C5A C8A -72.8(8)
C10A N2A C12A C13A 175.0(7)
C11A N2A C12A C13A -67.1(8)
C3A N2A C12A C13A 53.5(9)
N2A C12A C13A C14A 164.4(6)
C12A C13A C14A C15A -176.7(7)
C13A C14A C15A C16A 172.9(7)
C14A C15A C16A C17A -173.3(8)
C15A C16A C17A C18A 175.2(8)
C16A C17A C18A C19A -178.1(9)
C17A C18A C19A C20A -179.6(9)
C18A C19A C20A C21A -179.2(10)
C19A C20A C21A C22A -178.7(9)
C20A C21A C22A C23A 177.8(9)
C21A C22A C23A C24A 178.4(9)
C22A C23A C24A C25A 178.6(9)
O3B S1B C31B F3B 59.2(11)
O4B S1B C31B F3B -63.0(11)
O2B S1B C31B F3B 178.8(9)
O3B S1B C31B F2B 177.7(10)
O4B S1B C31B F2B 55.5(11)
O2B S1B C31B F2B -62.7(11)
O3B S1B C31B F1B -62.3(11)
O4B S1B C31B F1B 175.5(10)
O2B S1B C31B F1B 57.3(11)
O1B N1B C1B C7B 43.8(9)
C5B N1B C1B C7B -158.3(7)
O1B N1B C1B C2B 160.1(6)
C5B N1B C1B C2B -42.1(9)
O1B N1B C1B C6B -75.1(8)
C5B N1B C1B C6B 82.8(9)
N1B C1B C2B C3B 52.2(8)
C7B C1B C2B C3B 169.1(6)
C6B C1B C2B C3B -70.6(8)
C1B C2B C3B C4B -64.6(8)
C1B C2B C3B N2B 170.3(6)
C11B N2B C3B C2B -68.7(8)
C12B N2B C3B C2B 52.6(8)
C10B N2B C3B C2B 175.5(6)
C11B N2B C3B C4B 169.6(6)
C12B N2B C3B C4B -69.1(8)
C10B N2B C3B C4B 53.8(8)
C2B C3B C4B C5B 61.6(8)
N2B C3B C4B C5B -174.0(6)
O1B N1B C5B C9B -45.4(9)
C1B N1B C5B C9B 157.4(7)
O1B N1B C5B C8B 74.1(8)
C1B N1B C5B C8B -83.1(8)
O1B N1B C5B C4B -162.2(6)
C1B N1B C5B C4B 40.5(10)
C3B C4B C5B N1B -48.2(9)
C3B C4B C5B C9B -165.0(7)
C3B C4B C5B C8B 73.4(9)
C11B N2B C12B C13B -77.3(8)
C10B N2B C12B C13B 39.8(9)
C3B N2B C12B C13B 162.0(7)
N2B C12B C13B C14B 165.2(7)
C12B C13B C14B C15B 68.8(10)
C13B C14B C15B C16B 173.3(7)
C14B C15B C16B C17B -179.9(7)
C15B C16B C17B C18B -179.4(7)
C16B C17B C18B C19B 179.6(7)
C17B C18B C19B C20B -180.0(7)
C18B C19B C20B C21B -179.7(7)
C19B C20B C21B C22B 178.9(8)
C20B C21B C22B C23B 178.2(8)
C21B C22B C23B C24B 177.5(8)
C22B C23B C24B C25B 176.6(8)
